data_7707289
loop_
_publ_author_name
'Yang, Zhen-Li'
'Wu, Yue-Mei'
'He, Piao'
'Cao, Wen-Li'
'Manzoor, Saira'
'Zhang, Jian-Guo'

_publ_section_title
;
 Synthesis and characterization of promising insensitive energetic salts
 based on 3-amino-5-hydrazinopyrazole.
;
_journal_issue 21
_journal_name_full 'Dalton transactions (Cambridge, England : 2003)'
_journal_page_first 7456
_journal_page_last 7463
_journal_paper_doi 10.1039/d1dt00527h
_journal_volume 50
_journal_year 2021
_chemical_formula_moiety '2(C6 H2 N3 O8), 5(H2 O), C3 H9 N5'
_chemical_formula_sum 'C15 H23 N11 O21'
_chemical_formula_weight 693.44
_space_group_crystal_system triclinic
_space_group_IT_number 2
_space_group_name_Hall '-P 1'
_space_group_name_H-M_alt 'P -1'
_atom_sites_solution_hydrogens mixed
_atom_sites_solution_primary dual
_audit_creation_date 2018-12-10
_audit_creation_method
;
Olex2 1.2
(compiled 2018.05.29 svn.r3508 for OlexSys, GUI svn.r5506)
;
_audit_update_record
;
2020-05-24 deposited with the CCDC.	2021-04-28 downloaded from the CCDC.
;
_cell_angle_alpha 100.85(3)
_cell_angle_beta 90.26(3)
_cell_angle_gamma 92.14(3)
_cell_formula_units_Z 2
_cell_length_a 9.4079(19)
_cell_length_b 10.355(2)
_cell_length_c 13.922(3)
_cell_measurement_temperature 298(2)
_cell_volume 1331.0(5)
_computing_molecular_graphics 'Olex2 (Dolomanov et al., 2009)'
_computing_publication_material 'Olex2 (Dolomanov et al., 2009)'
_computing_structure_refinement 'ShelXL (Sheldrick, 2015)'
_computing_structure_solution 'ShelXT (Sheldrick, 2015)'
_diffrn_ambient_temperature 298(2)
_diffrn_measured_fraction_theta_full 0.995
_diffrn_measured_fraction_theta_max 0.991
_diffrn_measurement_device_type 'multiwire proportional'
_diffrn_measurement_method 'phi and omega scans'
_diffrn_radiation_monochromator graphite
_diffrn_radiation_type MoK\a
_diffrn_radiation_wavelength 0.71073
_diffrn_reflns_av_R_equivalents 0.0367
_diffrn_reflns_av_unetI/netI 0.0383
_diffrn_reflns_Laue_measured_fraction_full 0.995
_diffrn_reflns_Laue_measured_fraction_max 0.991
_diffrn_reflns_limit_h_max 12
_diffrn_reflns_limit_h_min -11
_diffrn_reflns_limit_k_max 13
_diffrn_reflns_limit_k_min -13
_diffrn_reflns_limit_l_max 18
_diffrn_reflns_limit_l_min -18
_diffrn_reflns_number 14862
_diffrn_reflns_point_group_measured_fraction_full 0.995
_diffrn_reflns_point_group_measured_fraction_max 0.991
_diffrn_reflns_theta_full 25.242
_diffrn_reflns_theta_max 27.502
_diffrn_reflns_theta_min 2.615
_exptl_absorpt_coefficient_mu 0.163
_exptl_absorpt_correction_type none
_exptl_crystal_density_diffrn 1.730
_exptl_crystal_F_000 716
_exptl_crystal_size_max 0.21
_exptl_crystal_size_mid 0.15
_exptl_crystal_size_min 0.1
_refine_diff_density_max 0.402
_refine_diff_density_min -0.420
_refine_diff_density_rms 0.057
_refine_ls_extinction_method none
_refine_ls_goodness_of_fit_ref 1.096
_refine_ls_hydrogen_treatment mixed
_refine_ls_matrix_type full
_refine_ls_number_parameters 456
_refine_ls_number_reflns 6075
_refine_ls_number_restraints 0
_refine_ls_restrained_S_all 1.096
_refine_ls_R_factor_all 0.0599
_refine_ls_R_factor_gt 0.0530
_refine_ls_shift/su_max 0.001
_refine_ls_shift/su_mean 0.000
_refine_ls_structure_factor_coef Fsqd
_refine_ls_weighting_details 'w=1/[\s^2^(Fo^2^)+(0.0469P)^2^+1.0047P] where P=(Fo^2^+2Fc^2^)/3'
_refine_ls_weighting_scheme calc
_refine_ls_wR_factor_gt 0.1205
_refine_ls_wR_factor_ref 0.1257
_reflns_Friedel_coverage 0.000
_reflns_number_gt 5477
_reflns_number_total 6075
_reflns_threshold_expression 'I > 2\s(I)'
_cod_data_source_file d1dt00527h2.cif
_cod_data_source_block bwn18435
_cod_depositor_comments 'Adding full bibliography for 7707286--7707290.cif.'
_cod_database_code 7707289
_shelx_shelxl_version_number 2018/3
_shelx_space_group_comment
;
The symmetry employed for this shelxl refinement is uniquely defined
by the following loop, which should always be used as a source of
symmetry information in preference to the above space-group names.
They are only intended as comments.
;
_shelx_estimated_absorpt_t_max 0.984
_shelx_estimated_absorpt_t_min 0.967
_olex2_refinement_description
;
1. Fixed Uiso
 At 1.2 times of:
  All C(H) groups, {H20A,H20B} of O20, All N(H) groups, All N(H,H,H) groups
 At 1.5 times of:
  All O(H) groups, {H19A,H19B} of O19, {H17A,H17B} of O17, {H21A,H21B} of O21
2.a Riding coordinates:
 O20(H20A,H20B)
2.b Free rotating group:
 O17(H17A,H17B), O19(H19A,H19B), O21(H21A,H21B)
2.c Aromatic/amide H refined with riding coordinates:
 C7(H7), N3(H3A), N4(H4), C2(H2A), C11(H11)
2.d Idealised Me refined as rotating group:
 N1(H1A,H1B,H1C)
2.e Idealised tetrahedral OH refined as rotating group:
 O3(H3), O13(H13)
;
_olex2_submission_special_instructions 'No special instructions were received'

loop_
_space_group_symop_operation_xyz
'x, y, z'
'-x, -y, -z'

loop_
_atom_site_label
_atom_site_type_symbol
_atom_site_fract_x
_atom_site_fract_y
_atom_site_fract_z
_atom_site_U_iso_or_equiv
_atom_site_adp_type
_atom_site_occupancy
_atom_site_site_symmetry_order
_atom_site_calc_flag
_atom_site_refinement_flags_posn
_atom_site_refinement_flags_adp
_atom_site_refinement_flags_occupancy
_atom_site_disorder_assembly
_atom_site_disorder_group
O1 O 0.74079(16) 0.02172(14) 0.25345(11) 0.0275(3) Uani 1 1 d . . . . .
O2 O 0.62988(17) -0.09865(14) 0.34256(11) 0.0295(3) Uani 1 1 d . . . . .
O3 O 0.67439(16) 0.09151(14) 0.51316(10) 0.0246(3) Uani 1 1 d . . . . .
H3 H 0.675218 0.126121 0.572801 0.037 Uiso 1 1 calc GR . . . .
O4 O 0.61278(16) 0.27047(14) 0.66088(10) 0.0255(3) Uani 1 1 d . . . . .
O5 O 0.44720(17) 0.40717(15) 0.64974(10) 0.0282(3) Uani 1 1 d . . . . .
O6 O 0.25253(17) 0.45212(16) 0.35152(11) 0.0327(4) Uani 1 1 d . . . . .
O7 O 0.3260(2) 0.3506(2) 0.21466(11) 0.0579(6) Uani 1 1 d . . . . .
O8 O 0.48723(14) 0.14261(13) 0.20946(9) 0.0200(3) Uani 1 1 d . . . . .
N6 N 0.65482(18) 0.00645(16) 0.31684(11) 0.0201(3) Uani 1 1 d . . . . .
N7 N 0.52327(18) 0.31793(16) 0.61175(11) 0.0209(3) Uani 1 1 d . . . . .
N8 N 0.32681(18) 0.36932(17) 0.30352(12) 0.0228(4) Uani 1 1 d . . . . .
C4 C 0.5768(2) 0.12072(18) 0.36381(13) 0.0179(4) Uani 1 1 d . . . . .
C5 C 0.5899(2) 0.15790(18) 0.46420(13) 0.0188(4) Uani 1 1 d . . . . .
C6 C 0.5121(2) 0.26797(19) 0.50922(13) 0.0189(4) Uani 1 1 d . . . . .
C7 C 0.4259(2) 0.33169(19) 0.45377(13) 0.0191(4) Uani 1 1 d . . . . .
H7 H 0.372243 0.403204 0.485173 0.023 Uiso 1 1 calc R . . . .
C8 C 0.4169(2) 0.29288(19) 0.35393(13) 0.0188(4) Uani 1 1 d . . . . .
C9 C 0.49349(19) 0.18352(18) 0.30051(13) 0.0169(4) Uani 1 1 d . . . . .
O9 O 0.15351(17) -0.00711(15) 0.15465(10) 0.0299(3) Uani 1 1 d . . . . .
O10 O 0.25082(17) -0.04255(15) 0.28709(11) 0.0302(3) Uani 1 1 d . . . . .
O11 O 0.07328(18) 0.13394(16) 0.59487(11) 0.0344(4) Uani 1 1 d . . . . .
O12 O -0.07442(17) 0.29209(16) 0.61578(11) 0.0326(4) Uani 1 1 d . . . . .
O13 O -0.15290(16) 0.40130(15) 0.47282(10) 0.0280(3) Uani 1 1 d . . . . .
H13 H -0.148413 0.395901 0.532205 0.042 Uiso 1 1 calc GR . . . .
O14 O -0.1045(2) 0.49684(19) 0.2769(2) 0.0745(8) Uani 1 1 d . . . . .
O15 O -0.27347(17) 0.35281(16) 0.24347(13) 0.0347(4) Uani 1 1 d . . . . .
O16 O -0.00759(15) 0.20151(13) 0.16212(10) 0.0223(3) Uani 1 1 d . . . . .
O17 O 0.09939(16) 0.40031(14) 0.07513(10) 0.0239(3) Uani 1 1 d . . . . .
H17A H 0.118124 0.472068 0.114737 0.036 Uiso 1 1 d G . . . .
H17B H 0.082226 0.344461 0.111613 0.036 Uiso 1 1 d G . . . .
O18 O 0.17012(18) 0.64506(16) 0.17491(11) 0.0294(3) Uani 1 1 d . . . . .
O19 O -0.08022(17) 0.77271(15) 0.18310(11) 0.0304(3) Uani 1 1 d . . . . .
H19A H -0.091449 0.824764 0.237298 0.046 Uiso 1 1 d G . . . .
H19B H -0.143970 0.711206 0.176203 0.046 Uiso 1 1 d G . . . .
O20 O 0.19249(16) 0.64547(14) -0.02368(10) 0.0256(3) Uani 1 1 d . . . . .
H20A H 0.106762 0.625334 -0.038362 0.031 Uiso 1 1 d R . . . .
H20B H 0.198592 0.661074 0.037668 0.031 Uiso 1 1 d R . . . .
O21 O 0.86419(17) -0.09772(15) 0.02376(11) 0.0298(3) Uani 1 1 d . . . . .
H21A H 0.903701 -0.132921 0.066930 0.045 Uiso 1 1 d G . . . .
H21B H 0.912768 -0.111013 -0.028237 0.045 Uiso 1 1 d G . . . .
N1 N 0.70419(17) 0.11257(16) 0.06778(11) 0.0199(3) Uani 1 1 d . . . . .
H1A H 0.766472 0.046938 0.065511 0.024 Uiso 1 1 calc GR . . . .
H1B H 0.644060 0.112091 0.118731 0.024 Uiso 1 1 calc GR . . . .
H1C H 0.753099 0.191447 0.075983 0.024 Uiso 1 1 calc GR . . . .
N2 N 0.62332(17) 0.09236(16) -0.02234(12) 0.0198(3) Uani 1 1 d . . . . .
N3 N 0.44985(17) 0.24502(16) 0.04199(11) 0.0195(3) Uani 1 1 d . . . . .
H3A H 0.446787 0.225067 0.100679 0.023 Uiso 1 1 calc R . . . .
N4 N 0.37130(18) 0.33791(16) 0.00981(12) 0.0213(3) Uani 1 1 d . . . . .
H4 H 0.311944 0.390471 0.045137 0.026 Uiso 1 1 calc R . . . .
N5 N 0.3292(2) 0.4099(2) -0.13809(14) 0.0283(4) Uani 1 1 d . . . . .
N9 N 0.16765(17) 0.01658(16) 0.24432(11) 0.0195(3) Uani 1 1 d . . . . .
N10 N 0.00320(19) 0.21445(17) 0.56267(12) 0.0245(4) Uani 1 1 d . . . . .
N11 N -0.15703(18) 0.38947(16) 0.27803(12) 0.0229(4) Uani 1 1 d . . . . .
C1 C 0.5316(2) 0.19038(18) -0.03137(13) 0.0181(4) Uani 1 1 d . . . . .
C2 C 0.5037(2) 0.24286(19) -0.11369(14) 0.0208(4) Uani 1 1 d . . . . .
H2A H 0.545859 0.220808 -0.176215 0.025 Uiso 1 1 calc R . . . .
C3 C 0.4007(2) 0.33469(19) -0.08508(14) 0.0203(4) Uani 1 1 d . . . . .
C10 C 0.0838(2) 0.11793(18) 0.30044(13) 0.0187(4) Uani 1 1 d . . . . .
C11 C 0.0857(2) 0.12657(19) 0.40032(14) 0.0197(4) Uani 1 1 d . . . . .
H11 H 0.142235 0.068856 0.428392 0.024 Uiso 1 1 calc R . . . .
C12 C 0.0066(2) 0.21794(19) 0.46030(13) 0.0207(4) Uani 1 1 d . . . . .
C13 C -0.0752(2) 0.30800(19) 0.42046(14) 0.0203(4) Uani 1 1 d . . . . .
C14 C -0.0737(2) 0.29688(18) 0.32079(14) 0.0197(4) Uani 1 1 d . . . . .
C15 C 0.0012(2) 0.20249(18) 0.25226(13) 0.0186(4) Uani 1 1 d . . . . .
H5A H 0.293(3) 0.484(3) -0.102(2) 0.036(7) Uiso 1 1 d . . . . .
H5B H 0.368(3) 0.417(3) -0.191(2) 0.040(8) Uiso 1 1 d . . . . .
H18A H 0.084(4) 0.692(3) 0.189(2) 0.053(9) Uiso 1 1 d . . . . .
H18B H 0.220(4) 0.651(4) 0.231(3) 0.081(12) Uiso 1 1 d . . . . .
H2 H 0.685(3) 0.080(2) -0.0710(18) 0.026(6) Uiso 1 1 d . . . . .

loop_
_atom_site_aniso_label
_atom_site_aniso_U_11
_atom_site_aniso_U_22
_atom_site_aniso_U_33
_atom_site_aniso_U_23
_atom_site_aniso_U_13
_atom_site_aniso_U_12
O1 0.0289(8) 0.0289(8) 0.0254(7) 0.0058(6) 0.0094(6) 0.0070(6)
O2 0.0407(9) 0.0186(7) 0.0304(8) 0.0075(6) 0.0009(7) 0.0022(6)
O3 0.0306(8) 0.0284(7) 0.0154(6) 0.0041(5) -0.0038(6) 0.0081(6)
O4 0.0288(8) 0.0317(8) 0.0168(7) 0.0061(6) -0.0037(6) 0.0036(6)
O5 0.0357(8) 0.0309(8) 0.0167(7) -0.0005(6) 0.0034(6) 0.0102(6)
O6 0.0367(9) 0.0375(9) 0.0237(8) 0.0011(6) 0.0031(6) 0.0207(7)
O7 0.0792(14) 0.0836(15) 0.0137(8) 0.0054(8) 0.0002(8) 0.0609(12)
O8 0.0239(7) 0.0229(7) 0.0131(6) 0.0023(5) 0.0006(5) 0.0029(5)
N6 0.0236(8) 0.0189(8) 0.0180(8) 0.0037(6) -0.0014(6) 0.0033(6)
N7 0.0244(8) 0.0231(8) 0.0148(8) 0.0030(6) 0.0000(6) 0.0004(7)
N8 0.0237(9) 0.0275(9) 0.0167(8) 0.0017(6) 0.0000(6) 0.0088(7)
C4 0.0185(9) 0.0177(9) 0.0171(9) 0.0025(7) 0.0014(7) 0.0011(7)
C5 0.0180(9) 0.0202(9) 0.0188(9) 0.0055(7) 0.0008(7) 0.0009(7)
C6 0.0212(9) 0.0228(9) 0.0124(8) 0.0026(7) 0.0003(7) -0.0001(7)
C7 0.0185(9) 0.0221(9) 0.0165(9) 0.0032(7) 0.0018(7) 0.0006(7)
C8 0.0184(9) 0.0225(9) 0.0165(9) 0.0060(7) -0.0007(7) 0.0024(7)
C9 0.0168(9) 0.0194(9) 0.0149(8) 0.0044(7) 0.0012(7) -0.0012(7)
O9 0.0339(8) 0.0381(9) 0.0176(7) 0.0022(6) 0.0022(6) 0.0155(7)
O10 0.0358(9) 0.0310(8) 0.0258(8) 0.0074(6) 0.0002(6) 0.0172(7)
O11 0.0450(10) 0.0411(9) 0.0191(7) 0.0087(6) -0.0010(6) 0.0108(8)
O12 0.0364(9) 0.0399(9) 0.0191(7) -0.0025(6) 0.0064(6) 0.0081(7)
O13 0.0320(8) 0.0288(8) 0.0212(7) -0.0025(6) 0.0042(6) 0.0104(6)
O14 0.0584(14) 0.0324(10) 0.142(2) 0.0449(13) -0.0517(14) -0.0159(9)
O15 0.0260(8) 0.0344(9) 0.0460(10) 0.0144(7) -0.0107(7) -0.0004(7)
O16 0.0275(7) 0.0235(7) 0.0171(6) 0.0059(5) 0.0009(5) 0.0042(6)
O17 0.0272(7) 0.0229(7) 0.0224(7) 0.0062(6) 0.0022(6) 0.0022(6)
O18 0.0293(8) 0.0347(8) 0.0222(8) 0.0002(6) -0.0014(6) 0.0028(7)
O19 0.0355(9) 0.0287(8) 0.0263(8) 0.0028(6) 0.0035(6) 0.0056(7)
O20 0.0254(7) 0.0297(8) 0.0224(7) 0.0075(6) -0.0016(6) -0.0011(6)
O21 0.0367(9) 0.0301(8) 0.0238(8) 0.0053(6) 0.0015(6) 0.0144(7)
N1 0.0224(8) 0.0217(8) 0.0164(7) 0.0046(6) 0.0002(6) 0.0053(6)
N2 0.0194(8) 0.0234(8) 0.0159(8) 0.0010(6) 0.0005(6) 0.0056(6)
N3 0.0210(8) 0.0247(8) 0.0147(7) 0.0068(6) 0.0022(6) 0.0080(6)
N4 0.0217(8) 0.0251(8) 0.0180(8) 0.0045(6) 0.0015(6) 0.0100(7)
N5 0.0330(10) 0.0347(10) 0.0201(9) 0.0105(8) 0.0020(7) 0.0116(8)
N9 0.0207(8) 0.0203(8) 0.0178(8) 0.0038(6) 0.0014(6) 0.0037(6)
N10 0.0276(9) 0.0279(9) 0.0173(8) 0.0030(7) 0.0008(7) -0.0007(7)
N11 0.0247(9) 0.0193(8) 0.0249(9) 0.0044(6) -0.0008(7) 0.0043(7)
C1 0.0165(9) 0.0207(9) 0.0166(8) 0.0023(7) 0.0003(7) 0.0010(7)
C2 0.0224(10) 0.0256(10) 0.0146(8) 0.0038(7) 0.0030(7) 0.0040(8)
C3 0.0204(9) 0.0233(9) 0.0183(9) 0.0066(7) -0.0016(7) 0.0009(7)
C10 0.0195(9) 0.0182(9) 0.0181(9) 0.0024(7) 0.0016(7) 0.0027(7)
C11 0.0188(9) 0.0207(9) 0.0198(9) 0.0044(7) 0.0003(7) 0.0015(7)
C12 0.0231(9) 0.0231(9) 0.0151(9) 0.0020(7) 0.0009(7) 0.0004(8)
C13 0.0193(9) 0.0202(9) 0.0197(9) -0.0005(7) 0.0014(7) -0.0004(7)
C14 0.0195(9) 0.0186(9) 0.0217(9) 0.0052(7) -0.0007(7) 0.0019(7)
C15 0.0192(9) 0.0190(9) 0.0175(9) 0.0035(7) 0.0015(7) -0.0008(7)

loop_
_atom_type_symbol
_atom_type_description
_atom_type_scat_dispersion_real
_atom_type_scat_dispersion_imag
_atom_type_scat_source
C C 0.0033 0.0016 'International Tables Vol C Tables 4.2.6.8 and 6.1.1.4'
H H 0.0000 0.0000 'International Tables Vol C Tables 4.2.6.8 and 6.1.1.4'
N N 0.0061 0.0033 'International Tables Vol C Tables 4.2.6.8 and 6.1.1.4'
O O 0.0106 0.0060 'International Tables Vol C Tables 4.2.6.8 and 6.1.1.4'

loop_
_geom_angle_atom_site_label_1
_geom_angle_atom_site_label_2
_geom_angle_atom_site_label_3
_geom_angle
_geom_angle_site_symmetry_1
_geom_angle_site_symmetry_3
_geom_angle_publ_flag
C5 O3 H3 109.5 . . ?
O1 N6 C4 117.98(16) . . ?
O2 N6 O1 123.88(17) . . ?
O2 N6 C4 118.14(16) . . ?
O4 N7 C6 118.60(16) . . ?
O5 N7 O4 121.55(16) . . ?
O5 N7 C6 119.84(17) . . ?
O6 N8 C8 119.15(16) . . ?
O7 N8 O6 121.21(18) . . ?
O7 N8 C8 119.64(16) . . ?
C5 C4 N6 117.37(16) . . ?
C5 C4 C9 126.18(17) . . ?
C9 C4 N6 116.45(15) . . ?
O3 C5 C4 119.33(17) . . ?
O3 C5 C6 123.77(17) . . ?
C4 C5 C6 116.89(17) . . ?
C5 C6 N7 121.32(17) . . ?
C7 C6 N7 118.08(17) . . ?
C7 C6 C5 120.58(17) . . ?
C6 C7 H7 119.6 . . ?
C8 C7 C6 120.86(18) . . ?
C8 C7 H7 119.6 . . ?
N8 C8 C9 121.05(16) . . ?
C7 C8 N8 115.89(17) . . ?
C7 C8 C9 123.06(17) . . ?
O8 C9 C4 121.96(17) . . ?
O8 C9 C8 125.62(17) . . ?
C4 C9 C8 112.38(16) . . ?
C13 O13 H13 109.5 . . ?
H17A O17 H17B 104.5 . . ?
H18A O18 H18B 108(3) . . ?
H19A O19 H19B 109.5 . . ?
H20A O20 H20B 107.0 . . ?
H21A O21 H21B 109.5 . . ?
H1A N1 H1B 109.5 . . ?
H1A N1 H1C 109.5 . . ?
H1B N1 H1C 109.5 . . ?
N2 N1 H1A 109.5 . . ?
N2 N1 H1B 109.5 . . ?
N2 N1 H1C 109.5 . . ?
N1 N2 H2 107.4(16) . . ?
C1 N2 N1 115.41(15) . . ?
C1 N2 H2 111.5(16) . . ?
N4 N3 H3A 126.0 . . ?
C1 N3 H3A 126.0 . . ?
C1 N3 N4 107.92(15) . . ?
N3 N4 H4 125.9 . . ?
C3 N4 N3 108.19(15) . . ?
C3 N4 H4 125.9 . . ?
C3 N5 H5A 114.3(17) . . ?
C3 N5 H5B 113.5(19) . . ?
H5A N5 H5B 118(3) . . ?
O9 N9 C10 118.54(16) . . ?
O10 N9 O9 122.11(16) . . ?
O10 N9 C10 119.35(16) . . ?
O11 N10 O12 122.19(17) . . ?
O11 N10 C12 119.62(17) . . ?
O12 N10 C12 118.17(17) . . ?
O14 N11 O15 123.38(19) . . ?
O14 N11 C14 118.12(18) . . ?
O15 N11 C14 118.47(17) . . ?
N2 C1 C2 128.00(17) . . ?
N3 C1 N2 122.16(17) . . ?
N3 C1 C2 109.78(17) . . ?
C1 C2 H2A 127.4 . . ?
C1 C2 C3 105.16(16) . . ?
C3 C2 H2A 127.4 . . ?
N4 C3 N5 120.85(18) . . ?
N4 C3 C2 108.87(17) . . ?
N5 C3 C2 130.22(18) . . ?
C11 C10 N9 116.40(17) . . ?
C11 C10 C15 122.85(17) . . ?
C15 C10 N9 120.73(16) . . ?
C10 C11 H11 119.5 . . ?
C10 C11 C12 120.95(18) . . ?
C12 C11 H11 119.5 . . ?
C11 C12 N10 118.26(18) . . ?
C11 C12 C13 120.62(17) . . ?
C13 C12 N10 121.04(17) . . ?
O13 C13 C12 124.87(17) . . ?
O13 C13 C14 118.42(18) . . ?
C14 C13 C12 116.71(17) . . ?
C13 C14 N11 117.64(17) . . ?
C13 C14 C15 126.70(18) . . ?
C15 C14 N11 115.66(16) . . ?
O16 C15 C10 127.34(17) . . ?
O16 C15 C14 120.53(17) . . ?
C14 C15 C10 112.12(16) . . ?

loop_
_geom_bond_atom_site_label_1
_geom_bond_atom_site_label_2
_geom_bond_distance
_geom_bond_site_symmetry_2
_geom_bond_publ_flag
O1 N6 1.228(2) . ?
O2 N6 1.223(2) . ?
O3 H3 0.8400 . ?
O3 C5 1.335(2) . ?
O4 N7 1.253(2) . ?
O5 N7 1.231(2) . ?
O6 N8 1.226(2) . ?
O7 N8 1.216(2) . ?
O8 C9 1.259(2) . ?
N6 C4 1.464(2) . ?
N7 C6 1.426(2) . ?
N8 C8 1.446(2) . ?
C4 C5 1.382(3) . ?
C4 C9 1.436(3) . ?
C5 C6 1.423(3) . ?
C6 C7 1.384(3) . ?
C7 H7 0.9500 . ?
C7 C8 1.374(3) . ?
C8 C9 1.450(3) . ?
O9 N9 1.232(2) . ?
O10 N9 1.229(2) . ?
O11 N10 1.229(2) . ?
O12 N10 1.246(2) . ?
O13 H13 0.8400 . ?
O13 C13 1.339(2) . ?
O14 N11 1.202(2) . ?
O15 N11 1.213(2) . ?
O16 C15 1.255(2) . ?
O17 H17A 0.8499 . ?
O17 H17B 0.8501 . ?
O18 H18A 0.96(3) . ?
O18 H18B 0.90(4) . ?
O19 H19A 0.8503 . ?
O19 H19B 0.8499 . ?
O20 H20A 0.8400 . ?
O20 H20B 0.8402 . ?
O21 H21A 0.8502 . ?
O21 H21B 0.8498 . ?
N1 H1A 0.9100 . ?
N1 H1B 0.9100 . ?
N1 H1C 0.9100 . ?
N1 N2 1.441(2) . ?
N2 C1 1.379(2) . ?
N2 H2 0.89(3) . ?
N3 H3A 0.8800 . ?
N3 N4 1.373(2) . ?
N3 C1 1.333(2) . ?
N4 H4 0.8800 . ?
N4 C3 1.346(2) . ?
N5 C3 1.362(3) . ?
N5 H5A 0.91(3) . ?
N5 H5B 0.83(3) . ?
N9 C10 1.447(2) . ?
N10 C12 1.433(2) . ?
N11 C14 1.468(2) . ?
C1 C2 1.386(3) . ?
C2 H2A 0.9500 . ?
C2 C3 1.390(3) . ?
C10 C11 1.377(3) . ?
C10 C15 1.445(3) . ?
C11 H11 0.9500 . ?
C11 C12 1.381(3) . ?
C12 C13 1.419(3) . ?
C13 C14 1.371(3) . ?
C14 C15 1.439(3) . ?

loop_
_geom_torsion_atom_site_label_1
_geom_torsion_atom_site_label_2
_geom_torsion_atom_site_label_3
_geom_torsion_atom_site_label_4
_geom_torsion
_geom_torsion_site_symmetry_1
_geom_torsion_site_symmetry_2
_geom_torsion_site_symmetry_3
_geom_torsion_site_symmetry_4
_geom_torsion_publ_flag
O1 N6 C4 C5 -121.84(19) . . . . ?
O1 N6 C4 C9 58.2(2) . . . . ?
O2 N6 C4 C5 58.6(2) . . . . ?
O2 N6 C4 C9 -121.32(19) . . . . ?
O3 C5 C6 N7 1.9(3) . . . . ?
O3 C5 C6 C7 -179.68(18) . . . . ?
O4 N7 C6 C5 6.2(3) . . . . ?
O4 N7 C6 C7 -172.18(17) . . . . ?
O5 N7 C6 C5 -174.81(18) . . . . ?
O5 N7 C6 C7 6.8(3) . . . . ?
O6 N8 C8 C7 -8.2(3) . . . . ?
O6 N8 C8 C9 172.59(18) . . . . ?
O7 N8 C8 C7 171.7(2) . . . . ?
O7 N8 C8 C9 -7.5(3) . . . . ?
N6 C4 C5 O3 1.7(3) . . . . ?
N6 C4 C5 C6 -179.20(16) . . . . ?
N6 C4 C9 O8 0.2(3) . . . . ?
N6 C4 C9 C8 178.23(16) . . . . ?
N7 C6 C7 C8 176.36(17) . . . . ?
N8 C8 C9 O8 -2.1(3) . . . . ?
N8 C8 C9 C4 179.94(16) . . . . ?
C4 C5 C6 N7 -177.15(17) . . . . ?
C4 C5 C6 C7 1.2(3) . . . . ?
C5 C4 C9 O8 -179.74(18) . . . . ?
C5 C4 C9 C8 -1.7(3) . . . . ?
C5 C6 C7 C8 -2.1(3) . . . . ?
C6 C7 C8 N8 -178.18(17) . . . . ?
C6 C7 C8 C9 1.0(3) . . . . ?
C7 C8 C9 O8 178.77(18) . . . . ?
C7 C8 C9 C4 0.8(3) . . . . ?
C9 C4 C5 O3 -178.38(17) . . . . ?
C9 C4 C5 C6 0.7(3) . . . . ?
O9 N9 C10 C11 169.87(17) . . . . ?
O9 N9 C10 C15 -8.9(3) . . . . ?
O10 N9 C10 C11 -10.5(3) . . . . ?
O10 N9 C10 C15 170.73(17) . . . . ?
O11 N10 C12 C11 2.2(3) . . . . ?
O11 N10 C12 C13 178.78(18) . . . . ?
O12 N10 C12 C11 -176.09(18) . . . . ?
O12 N10 C12 C13 0.5(3) . . . . ?
O13 C13 C14 N11 0.5(3) . . . . ?
O13 C13 C14 C15 -179.15(18) . . . . ?
O14 N11 C14 C13 82.6(3) . . . . ?
O14 N11 C14 C15 -97.6(3) . . . . ?
O15 N11 C14 C13 -99.2(2) . . . . ?
O15 N11 C14 C15 80.5(2) . . . . ?
N1 N2 C1 N3 -43.2(3) . . . . ?
N1 N2 C1 C2 139.9(2) . . . . ?
N2 C1 C2 C3 178.02(19) . . . . ?
N3 N4 C3 N5 174.90(18) . . . . ?
N3 N4 C3 C2 -2.5(2) . . . . ?
N3 C1 C2 C3 0.8(2) . . . . ?
N4 N3 C1 N2 -179.74(17) . . . . ?
N4 N3 C1 C2 -2.4(2) . . . . ?
N9 C10 C11 C12 -178.46(17) . . . . ?
N9 C10 C15 O16 -1.0(3) . . . . ?
N9 C10 C15 C14 -179.71(16) . . . . ?
N10 C12 C13 O13 4.8(3) . . . . ?
N10 C12 C13 C14 -174.98(18) . . . . ?
N11 C14 C15 O16 -0.6(3) . . . . ?
N11 C14 C15 C10 178.22(16) . . . . ?
C1 N3 N4 C3 3.0(2) . . . . ?
C1 C2 C3 N4 1.0(2) . . . . ?
C1 C2 C3 N5 -176.0(2) . . . . ?
C10 C11 C12 N10 174.62(18) . . . . ?
C10 C11 C12 C13 -2.0(3) . . . . ?
C11 C10 C15 O16 -179.67(19) . . . . ?
C11 C10 C15 C14 1.6(3) . . . . ?
C11 C12 C13 O13 -178.73(18) . . . . ?
C11 C12 C13 C14 1.5(3) . . . . ?
C12 C13 C14 N11 -179.70(17) . . . . ?
C12 C13 C14 C15 0.6(3) . . . . ?
C13 C14 C15 O16 179.08(19) . . . . ?
C13 C14 C15 C10 -2.1(3) . . . . ?
C15 C10 C11 C12 0.3(3) . . . . ?
